data_1513930
loop_
_publ_author_name
'Bunescu, Ala'
'Wang, Qian'
'Zhu, Jieping'

_publ_section_title
;
 Three-Component Povarov Reaction-Heteroannulation with Arynes: Synthesis
 of 5,6-Dihydroindolo[1,2-a]quinolines.
;
_journal_issue 6
_journal_name_full 'Organic letters'
_journal_page_first 1756
_journal_page_last 1759
_journal_paper_doi 10.1021/ol500447r
_journal_volume 16
_journal_year 2014
_chemical_formula_moiety 'C31 H24 Cl N'
_chemical_formula_sum 'C31 H24 Cl N'
_chemical_formula_weight 445.96
_space_group_IT_number 2
_symmetry_cell_setting triclinic
_symmetry_space_group_name_Hall '-P 1'
_symmetry_space_group_name_H-M 'P -1'
_atom_sites_solution_hydrogens geom
_atom_sites_solution_primary direct
_atom_sites_solution_secondary difmap
_audit_creation_method SHELXL-97
_audit_update_record
;
2013-01-16 # Formatted by publCIF
;
_cell_angle_alpha 76.047(6)
_cell_angle_beta 78.775(5)
_cell_angle_gamma 81.549(5)
_cell_formula_units_Z 2
_cell_length_a 9.6185(5)
_cell_length_b 10.2636(7)
_cell_length_c 12.3384(9)
_cell_measurement_reflns_used 4752
_cell_measurement_temperature 293(2)
_cell_measurement_theta_max 29.0917
_cell_measurement_theta_min 2.8234
_cell_volume 1153.08(13)
_computing_cell_refinement
; 
CrysAlisPro, Agilent Technologies, 
Version 1.171.35.21 (release 20-01-2012 CrysAlis171 .NET) 
(compiled Jan 23 2012,18:06:46) 
;
_computing_data_collection
; 
CrysAlisPro, Agilent Technologies, 
Version 1.171.35.21 (release 20-01-2012 CrysAlis171 .NET) 
(compiled Jan 23 2012,18:06:46) 
;
_computing_data_reduction
; 
CrysAlisPro, Agilent Technologies, 
Version 1.171.35.21 (release 20-01-2012 CrysAlis171 .NET) 
(compiled Jan 23 2012,18:06:46) 
;
_computing_molecular_graphics 'Bruker SHELXTL'
_computing_publication_material 'Bruker SHELXTL'
_computing_structure_refinement 'SHELXL-97 (Sheldrick, 1997)'
_computing_structure_solution 'SHELXS-97 (Sheldrick, 1990)'
_diffrn_ambient_temperature 293(2)
_diffrn_detector_area_resol_mean 10.2665
_diffrn_measured_fraction_theta_full 0.987
_diffrn_measured_fraction_theta_max 0.877
_diffrn_measurement_device_type 'SuperNova, Dual, Cu at zero, Atlas'
_diffrn_measurement_method '\w scans'
_diffrn_radiation_monochromator graphite
_diffrn_radiation_source 'fine-focus sealed tube'
_diffrn_radiation_type MoK\a
_diffrn_radiation_wavelength 0.71073
_diffrn_reflns_av_R_equivalents 0.0281
_diffrn_reflns_av_sigmaI/netI 0.0384
_diffrn_reflns_limit_h_max 13
_diffrn_reflns_limit_h_min -12
_diffrn_reflns_limit_k_max 12
_diffrn_reflns_limit_k_min -12
_diffrn_reflns_limit_l_max 14
_diffrn_reflns_limit_l_min -16
_diffrn_reflns_number 12291
_diffrn_reflns_theta_full 27.00
_diffrn_reflns_theta_max 29.16
_diffrn_reflns_theta_min 2.83
_exptl_absorpt_coefficient_mu 0.185
_exptl_absorpt_correction_T_max 1.00000
_exptl_absorpt_correction_T_min 0.87374
_exptl_absorpt_correction_type multi-scan
_exptl_absorpt_process_details
; 
CrysAlisPro, Agilent Technologies, 
Version 1.171.35.21 (release 20-01-2012 CrysAlis171 .NET) 
(compiled Jan 23 2012,18:06:46) 
Empirical absorption correction using spherical harmonics, 
 implemented in SCALE3 ABSPACK scaling algorithm. 
;
_exptl_crystal_colour yellow
_exptl_crystal_density_diffrn 1.284
_exptl_crystal_density_method 'not measured'
_exptl_crystal_description needle
_exptl_crystal_F_000 468
_exptl_crystal_size_max 0.48
_exptl_crystal_size_mid 0.16
_exptl_crystal_size_min 0.13
_refine_diff_density_max 0.364
_refine_diff_density_min -0.372
_refine_diff_density_rms 0.046
_refine_ls_extinction_method none
_refine_ls_goodness_of_fit_ref 1.037
_refine_ls_hydrogen_treatment constr
_refine_ls_matrix_type full
_refine_ls_number_parameters 298
_refine_ls_number_reflns 5450
_refine_ls_number_restraints 0
_refine_ls_restrained_S_all 1.037
_refine_ls_R_factor_all 0.0782
_refine_ls_R_factor_gt 0.0564
_refine_ls_shift/su_max 0.000
_refine_ls_shift/su_mean 0.000
_refine_ls_structure_factor_coef Fsqd
_refine_ls_weighting_details 'calc w=1/[\s^2^(Fo^2^)+(0.0544P)^2^+0.6480P] where P=(Fo^2^+2Fc^2^)/3'
_refine_ls_weighting_scheme calc
_refine_ls_wR_factor_gt 0.1359
_refine_ls_wR_factor_ref 0.1500
_reflns_number_gt 4079
_reflns_number_total 5450
_reflns_threshold_expression >2sigma(I)
_cod_data_source_file ol500447r_si_001.cif
_cod_data_source_block n7-b749-a1
_cod_original_cell_volume 1153.09(13)
_cod_database_code 1513930

loop_
_symmetry_equiv_pos_as_xyz
'x, y, z'
'-x, -y, -z'

loop_
_atom_site_label
_atom_site_type_symbol
_atom_site_fract_x
_atom_site_fract_y
_atom_site_fract_z
_atom_site_U_iso_or_equiv
_atom_site_adp_type
_atom_site_occupancy
_atom_site_symmetry_multiplicity
_atom_site_calc_flag
_atom_site_refinement_flags
Cl1 Cl 0.96387(8) 0.58008(7) 0.75076(6) 0.0729(2) Uani 1 1 d .
N1 N 0.76590(17) 0.90385(16) 1.09847(13) 0.0331(3) Uani 1 1 d .
C1 C 0.75331(19) 0.86392(19) 1.21612(15) 0.0325(4) Uani 1 1 d .
C2 C 0.70067(19) 0.97852(19) 1.26052(16) 0.0326(4) Uani 1 1 d .
C3 C 0.68253(19) 1.09113(19) 1.16622(16) 0.0327(4) Uani 1 1 d .
C4 C 0.72356(19) 1.04291(19) 1.07000(16) 0.0328(4) Uani 1 1 d .
C5 C 0.7870(2) 0.7394(2) 1.28771(17) 0.0377(4) Uani 1 1 d .
H5 H 0.8250 0.6645 1.2577 0.045 Uiso 1 1 calc R
C6 C 0.7631(2) 0.7291(2) 1.40377(17) 0.0380(4) Uani 1 1 d .
C7 C 0.7063(2) 0.8430(2) 1.45010(16) 0.0359(4) Uani 1 1 d .
C8 C 0.6771(2) 0.9662(2) 1.37783(16) 0.0350(4) Uani 1 1 d .
H8 H 0.6413 1.0417 1.4078 0.042 Uiso 1 1 calc R
C9 C 0.7999(3) 0.5947(2) 1.4804(2) 0.0589(7) Uani 1 1 d .
H9A H 0.8308 0.5276 1.4360 0.088 Uiso 1 1 calc R
H9B H 0.7174 0.5689 1.5350 0.088 Uiso 1 1 calc R
H9C H 0.8750 0.6021 1.5190 0.088 Uiso 1 1 calc R
C10 C 0.6831(3) 0.8326(2) 1.57587(18) 0.0506(6) Uani 1 1 d .
H10A H 0.6467 0.9193 1.5920 0.076 Uiso 1 1 calc R
H10B H 0.7719 0.8030 1.6031 0.076 Uiso 1 1 calc R
H10C H 0.6158 0.7687 1.6128 0.076 Uiso 1 1 calc R
C11 C 0.6275(2) 1.23012(19) 1.17758(16) 0.0346(4) Uani 1 1 d .
C12 C 0.6849(2) 1.2915(2) 1.24555(19) 0.0456(5) Uani 1 1 d .
H12 H 0.7631 1.2474 1.2783 0.055 Uiso 1 1 calc R
C13 C 0.6272(3) 1.4171(2) 1.2650(2) 0.0553(6) Uani 1 1 d .
H13 H 0.6659 1.4560 1.3115 0.066 Uiso 1 1 calc R
C14 C 0.5129(3) 1.4847(2) 1.2158(2) 0.0575(6) Uani 1 1 d .
H14 H 0.4736 1.5687 1.2296 0.069 Uiso 1 1 calc R
C15 C 0.4573(3) 1.4276(2) 1.1466(2) 0.0551(6) Uani 1 1 d .
H15 H 0.3818 1.4743 1.1115 0.066 Uiso 1 1 calc R
C16 C 0.5126(2) 1.3007(2) 1.12829(19) 0.0449(5) Uani 1 1 d .
H16 H 0.4722 1.2624 1.0824 0.054 Uiso 1 1 calc R
C17 C 0.7373(2) 1.11120(19) 0.94792(16) 0.0344(4) Uani 1 1 d .
H17 H 0.7561 1.2044 0.9412 0.041 Uiso 1 1 calc R
C18 C 0.8642(2) 1.0438(2) 0.87291(17) 0.0387(5) Uani 1 1 d .
H18 H 0.9555 1.0699 0.8800 0.046 Uiso 1 1 calc R
C19 C 0.8633(2) 0.8907(2) 0.90425(17) 0.0378(4) Uani 1 1 d .
C20 C 0.81189(19) 0.82604(19) 1.01582(16) 0.0335(4) Uani 1 1 d .
C21 C 0.9092(2) 0.8122(2) 0.82417(19) 0.0466(5) Uani 1 1 d .
H21 H 0.9435 0.8530 0.7497 0.056 Uiso 1 1 calc R
C22 C 0.9044(2) 0.6747(2) 0.85384(19) 0.0486(6) Uani 1 1 d .
C23 C 0.8525(3) 0.6107(2) 0.9615(2) 0.0509(6) Uani 1 1 d .
H23 H 0.8497 0.5177 0.9799 0.061 Uiso 1 1 calc R
C24 C 0.8042(2) 0.6866(2) 1.04260(19) 0.0436(5) Uani 1 1 d .
H24 H 0.7661 0.6445 1.1157 0.052 Uiso 1 1 calc R
C25 C 0.6115(2) 1.1165(2) 0.88523(16) 0.0392(5) Uani 1 1 d .
H25A H 0.5695 1.0317 0.9071 0.047 Uiso 1 1 calc R
H25B H 0.5384 1.1891 0.8994 0.047 Uiso 1 1 calc R
C26 C 0.6832(2) 1.14225(19) 0.76350(16) 0.0351(4) Uani 1 1 d .
C27 C 0.8277(2) 1.1041(2) 0.75573(17) 0.0392(5) Uani 1 1 d .
C28 C 0.6237(3) 1.1987(2) 0.66635(18) 0.0450(5) Uani 1 1 d .
H28 H 0.5264 1.2248 0.6710 0.054 Uiso 1 1 calc R
C29 C 0.7129(3) 1.2150(2) 0.56258(19) 0.0523(6) Uani 1 1 d .
H29 H 0.6745 1.2523 0.4969 0.063 Uiso 1 1 calc R
C30 C 0.8565(3) 1.1774(3) 0.5547(2) 0.0614(7) Uani 1 1 d .
H30 H 0.9144 1.1903 0.4840 0.074 Uiso 1 1 calc R
C31 C 0.9164(3) 1.1202(3) 0.6513(2) 0.0523(6) Uani 1 1 d .
H31 H 1.0137 1.0933 0.6461 0.063 Uiso 1 1 calc R

loop_
_atom_site_aniso_label
_atom_site_aniso_U_11
_atom_site_aniso_U_22
_atom_site_aniso_U_33
_atom_site_aniso_U_23
_atom_site_aniso_U_13
_atom_site_aniso_U_12
Cl1 0.0981(5) 0.0711(5) 0.0541(4) -0.0380(3) -0.0198(4) 0.0268(4)
N1 0.0392(8) 0.0330(8) 0.0267(8) -0.0067(6) -0.0061(6) -0.0009(6)
C1 0.0342(9) 0.0363(10) 0.0265(10) -0.0064(7) -0.0068(7) -0.0008(7)
C2 0.0333(9) 0.0338(10) 0.0299(10) -0.0070(7) -0.0064(7) 0.0003(7)
C3 0.0357(9) 0.0335(10) 0.0283(10) -0.0057(7) -0.0067(7) -0.0013(7)
C4 0.0352(9) 0.0323(10) 0.0301(10) -0.0051(7) -0.0068(7) -0.0020(7)
C5 0.0455(11) 0.0338(10) 0.0335(11) -0.0087(8) -0.0095(8) 0.0030(8)
C6 0.0421(11) 0.0361(10) 0.0340(11) -0.0034(8) -0.0102(8) -0.0002(8)
C7 0.0362(10) 0.0409(11) 0.0283(10) -0.0051(8) -0.0058(8) -0.0006(8)
C8 0.0389(10) 0.0359(10) 0.0286(10) -0.0085(8) -0.0042(8) 0.0016(8)
C9 0.0886(18) 0.0429(13) 0.0399(13) -0.0027(10) -0.0180(12) 0.0096(12)
C10 0.0644(14) 0.0513(13) 0.0302(11) -0.0066(9) -0.0058(10) 0.0059(10)
C11 0.0445(11) 0.0309(10) 0.0263(10) -0.0050(7) -0.0029(8) -0.0038(8)
C12 0.0581(13) 0.0409(12) 0.0398(12) -0.0069(9) -0.0143(10) -0.0065(9)
C13 0.0850(18) 0.0392(12) 0.0480(14) -0.0131(10) -0.0156(12) -0.0147(11)
C14 0.0824(18) 0.0313(12) 0.0558(15) -0.0121(10) -0.0063(13) 0.0012(11)
C15 0.0649(15) 0.0422(13) 0.0542(15) -0.0080(11) -0.0167(12) 0.0115(10)
C16 0.0549(13) 0.0398(11) 0.0418(12) -0.0116(9) -0.0146(10) 0.0029(9)
C17 0.0425(10) 0.0329(10) 0.0282(10) -0.0053(7) -0.0078(8) -0.0053(8)
C18 0.0333(10) 0.0489(12) 0.0333(11) -0.0068(9) -0.0047(8) -0.0069(8)
C19 0.0315(9) 0.0454(11) 0.0360(11) -0.0112(9) -0.0071(8) 0.0031(8)
C20 0.0327(9) 0.0388(10) 0.0306(10) -0.0117(8) -0.0083(7) 0.0022(7)
C21 0.0454(12) 0.0584(14) 0.0337(12) -0.0136(10) -0.0071(9) 0.0090(10)
C22 0.0547(13) 0.0554(14) 0.0401(13) -0.0245(10) -0.0151(10) 0.0139(10)
C23 0.0653(14) 0.0413(12) 0.0496(14) -0.0172(10) -0.0212(11) 0.0104(10)
C24 0.0547(13) 0.0396(11) 0.0373(12) -0.0105(9) -0.0111(9) 0.0006(9)
C25 0.0390(10) 0.0461(12) 0.0302(11) -0.0064(8) -0.0061(8) 0.0001(8)
C26 0.0417(10) 0.0354(10) 0.0288(10) -0.0070(8) -0.0039(8) -0.0083(8)
C27 0.0429(11) 0.0435(11) 0.0304(11) -0.0056(8) -0.0038(8) -0.0094(8)
C28 0.0547(13) 0.0472(12) 0.0350(12) -0.0082(9) -0.0137(9) -0.0045(9)
C29 0.0773(17) 0.0497(13) 0.0299(12) -0.0046(9) -0.0141(11) -0.0070(11)
C30 0.0757(18) 0.0733(18) 0.0288(12) -0.0042(11) 0.0064(11) -0.0196(13)
C31 0.0487(13) 0.0635(15) 0.0402(13) -0.0079(11) 0.0040(10) -0.0131(11)

loop_
_atom_type_symbol
_atom_type_description
_atom_type_scat_dispersion_real
_atom_type_scat_dispersion_imag
_atom_type_scat_source
C C 0.0033 0.0016 'International Tables Vol C Tables 4.2.6.8 and 6.1.1.4'
H H 0.0000 0.0000 'International Tables Vol C Tables 4.2.6.8 and 6.1.1.4'
N N 0.0061 0.0033 'International Tables Vol C Tables 4.2.6.8 and 6.1.1.4'
Cl Cl 0.1484 0.1585 'International Tables Vol C Tables 4.2.6.8 and 6.1.1.4'

loop_
_geom_angle_atom_site_label_1
_geom_angle_atom_site_label_2
_geom_angle_atom_site_label_3
_geom_angle
C1 N1 C4 108.42(15)
C1 N1 C20 129.39(16)
C4 N1 C20 122.20(16)
N1 C1 C5 131.88(18)
N1 C1 C2 107.40(16)
C5 C1 C2 120.68(17)
C8 C2 C1 119.18(17)
C8 C2 C3 133.23(18)
C1 C2 C3 107.58(16)
C4 C3 C2 107.11(16)
C4 C3 C11 128.52(17)
C2 C3 C11 124.37(17)
C3 C4 N1 109.48(16)
C3 C4 C17 132.02(17)
N1 C4 C17 118.40(16)
C6 C5 C1 119.31(18)
C6 C5 H5 120.3
C1 C5 H5 120.3
C5 C6 C7 120.68(18)
C5 C6 C9 119.01(19)
C7 C6 C9 120.30(19)
C8 C7 C6 119.23(18)
C8 C7 C10 120.01(18)
C6 C7 C10 120.72(18)
C7 C8 C2 120.88(18)
C7 C8 H8 119.6
C2 C8 H8 119.6
C6 C9 H9A 109.5
C6 C9 H9B 109.5
H9A C9 H9B 109.5
C6 C9 H9C 109.5
H9A C9 H9C 109.5
H9B C9 H9C 109.5
C7 C10 H10A 109.5
C7 C10 H10B 109.5
H10A C10 H10B 109.5
C7 C10 H10C 109.5
H10A C10 H10C 109.5
H10B C10 H10C 109.5
C16 C11 C12 117.65(19)
C16 C11 C3 122.21(18)
C12 C11 C3 120.01(18)
C13 C12 C11 121.0(2)
C13 C12 H12 119.5
C11 C12 H12 119.5
C14 C13 C12 120.3(2)
C14 C13 H13 119.9
C12 C13 H13 119.9
C15 C14 C13 119.6(2)
C15 C14 H14 120.2
C13 C14 H14 120.2
C14 C15 C16 120.6(2)
C14 C15 H15 119.7
C16 C15 H15 119.7
C15 C16 C11 120.9(2)
C15 C16 H16 119.6
C11 C16 H16 119.6
C4 C17 C25 118.64(16)
C4 C17 C18 112.63(16)
C25 C17 C18 102.29(15)
C4 C17 H17 107.6
C25 C17 H17 107.6
C18 C17 H17 107.6
C27 C18 C19 112.00(17)
C27 C18 C17 100.99(16)
C19 C18 C17 110.03(16)
C27 C18 H18 111.1
C19 C18 H18 111.1
C17 C18 H18 111.1
C21 C19 C20 118.30(19)
C21 C19 C18 121.69(19)
C20 C19 C18 119.99(17)
C24 C20 C19 119.69(18)
C24 C20 N1 121.17(18)
C19 C20 N1 119.13(17)
C22 C21 C19 120.7(2)
C22 C21 H21 119.7
C19 C21 H21 119.7
C23 C22 C21 121.7(2)
C23 C22 Cl1 119.15(19)
C21 C22 Cl1 119.11(18)
C22 C23 C24 118.8(2)
C22 C23 H23 120.6
C24 C23 H23 120.6
C23 C24 C20 120.7(2)
C23 C24 H24 119.6
C20 C24 H24 119.6
C26 C25 C17 101.95(15)
C26 C25 H25A 111.4
C17 C25 H25A 111.4
C26 C25 H25B 111.4
C17 C25 H25B 111.4
H25A C25 H25B 109.2
C27 C26 C28 120.37(19)
C27 C26 C25 110.61(17)
C28 C26 C25 129.00(19)
C26 C27 C31 120.9(2)
C26 C27 C18 109.76(17)
C31 C27 C18 129.3(2)
C29 C28 C26 118.4(2)
C29 C28 H28 120.8
C26 C28 H28 120.8
C30 C29 C28 121.3(2)
C30 C29 H29 119.4
C28 C29 H29 119.4
C29 C30 C31 120.6(2)
C29 C30 H30 119.7
C31 C30 H30 119.7
C27 C31 C30 118.4(2)
C27 C31 H31 120.8
C30 C31 H31 120.8

loop_
_geom_bond_atom_site_label_1
_geom_bond_atom_site_label_2
_geom_bond_distance
Cl1 C22 1.743(2)
N1 C1 1.396(2)
N1 C4 1.403(2)
N1 C20 1.409(2)
C1 C5 1.401(3)
C1 C2 1.403(3)
C2 C8 1.398(3)
C2 C3 1.446(3)
C3 C4 1.361(3)
C3 C11 1.477(3)
C4 C17 1.489(3)
C5 C6 1.386(3)
C5 H5 0.9300
C6 C7 1.415(3)
C6 C9 1.510(3)
C7 C8 1.387(3)
C7 C10 1.504(3)
C8 H8 0.9300
C9 H9A 0.9600
C9 H9B 0.9600
C9 H9C 0.9600
C10 H10A 0.9600
C10 H10B 0.9600
C10 H10C 0.9600
C11 C16 1.389(3)
C11 C12 1.394(3)
C12 C13 1.384(3)
C12 H12 0.9300
C13 C14 1.375(4)
C13 H13 0.9300
C14 C15 1.367(4)
C14 H14 0.9300
C15 C16 1.386(3)
C15 H15 0.9300
C16 H16 0.9300
C17 C25 1.546(3)
C17 C18 1.564(3)
C17 H17 0.9800
C18 C27 1.516(3)
C18 C19 1.526(3)
C18 H18 0.9800
C19 C21 1.389(3)
C19 C20 1.404(3)
C20 C24 1.398(3)
C21 C22 1.375(3)
C21 H21 0.9300
C22 C23 1.364(3)
C23 C24 1.384(3)
C23 H23 0.9300
C24 H24 0.9300
C25 C26 1.503(3)
C25 H25A 0.9700
C25 H25B 0.9700
C26 C27 1.379(3)
C26 C28 1.391(3)
C27 C31 1.388(3)
C28 C29 1.384(3)
C28 H28 0.9300
C29 C30 1.370(4)
C29 H29 0.9300
C30 C31 1.388(3)
C30 H30 0.9300
C31 H31 0.9300

loop_
_geom_torsion_atom_site_label_1
_geom_torsion_atom_site_label_2
_geom_torsion_atom_site_label_3
_geom_torsion_atom_site_label_4
_geom_torsion
C4 N1 C1 C5 -176.8(2)
C20 N1 C1 C5 3.2(3)
C4 N1 C1 C2 1.0(2)
C20 N1 C1 C2 -179.04(17)
N1 C1 C2 C8 179.61(16)
C5 C1 C2 C8 -2.3(3)
N1 C1 C2 C3 -0.6(2)
C5 C1 C2 C3 177.46(17)
C8 C2 C3 C4 179.7(2)
C1 C2 C3 C4 0.0(2)
C8 C2 C3 C11 -0.9(3)
C1 C2 C3 C11 179.31(18)
C2 C3 C4 N1 0.6(2)
C11 C3 C4 N1 -178.67(18)
C2 C3 C4 C17 -175.62(19)
C11 C3 C4 C17 5.1(3)
C1 N1 C4 C3 -1.0(2)
C20 N1 C4 C3 179.01(16)
C1 N1 C4 C17 175.82(16)
C20 N1 C4 C17 -4.2(3)
N1 C1 C5 C6 179.77(19)
C2 C1 C5 C6 2.2(3)
C1 C5 C6 C7 -0.5(3)
C1 C5 C6 C9 -179.9(2)
C5 C6 C7 C8 -1.2(3)
C9 C6 C7 C8 178.2(2)
C5 C6 C7 C10 -178.8(2)
C9 C6 C7 C10 0.6(3)
C6 C7 C8 C2 1.1(3)
C10 C7 C8 C2 178.70(19)
C1 C2 C8 C7 0.6(3)
C3 C2 C8 C7 -179.1(2)
C4 C3 C11 C16 53.1(3)
C2 C3 C11 C16 -126.0(2)
C4 C3 C11 C12 -131.1(2)
C2 C3 C11 C12 49.7(3)
C16 C11 C12 C13 1.4(3)
C3 C11 C12 C13 -174.6(2)
C11 C12 C13 C14 -1.0(4)
C12 C13 C14 C15 -0.7(4)
C13 C14 C15 C16 1.9(4)
C14 C15 C16 C11 -1.5(4)
C12 C11 C16 C15 -0.1(3)
C3 C11 C16 C15 175.7(2)
C3 C4 C17 C25 -95.3(3)
N1 C4 C17 C25 88.8(2)
C3 C4 C17 C18 145.3(2)
N1 C4 C17 C18 -30.6(2)
C4 C17 C18 C27 164.55(16)
C25 C17 C18 C27 36.06(19)
C4 C17 C18 C19 46.1(2)
C25 C17 C18 C19 -82.43(19)
C27 C18 C19 C21 35.8(3)
C17 C18 C19 C21 147.24(18)
C27 C18 C19 C20 -142.61(18)
C17 C18 C19 C20 -31.1(2)
C21 C19 C20 C24 -1.9(3)
C18 C19 C20 C24 176.54(18)
C21 C19 C20 N1 179.51(17)
C18 C19 C20 N1 -2.1(3)
C1 N1 C20 C24 23.5(3)
C4 N1 C20 C24 -156.48(18)
C1 N1 C20 C19 -157.89(18)
C4 N1 C20 C19 22.1(3)
C20 C19 C21 C22 -0.1(3)
C18 C19 C21 C22 -178.52(19)
C19 C21 C22 C23 1.3(3)
C19 C21 C22 Cl1 -179.70(16)
C21 C22 C23 C24 -0.3(4)
Cl1 C22 C23 C24 -179.35(17)
C22 C23 C24 C20 -1.8(3)
C19 C20 C24 C23 2.9(3)
N1 C20 C24 C23 -178.56(19)
C4 C17 C25 C26 -159.62(17)
C18 C17 C25 C26 -35.03(19)
C17 C25 C26 C27 21.3(2)
C17 C25 C26 C28 -157.3(2)
C28 C26 C27 C31 -0.5(3)
C25 C26 C27 C31 -179.2(2)
C28 C26 C27 C18 -179.08(19)
C25 C26 C27 C18 2.2(2)
C19 C18 C27 C26 92.6(2)
C17 C18 C27 C26 -24.4(2)
C19 C18 C27 C31 -85.8(3)
C17 C18 C27 C31 157.1(2)
C27 C26 C28 C29 0.2(3)
C25 C26 C28 C29 178.6(2)
C26 C28 C29 C30 -0.3(4)
C28 C29 C30 C31 0.7(4)
C26 C27 C31 C30 0.9(4)
C18 C27 C31 C30 179.2(2)
C29 C30 C31 C27 -1.0(4)
